data_7039681
loop_
_publ_author_name
'Schwedtmann, Kai'
'Schoemaker, Robin'
'Hennersdorf, Felix'
'Bauz\'a, Antonio'
'Frontera, Antonio'
'Weiss, Robert'
'Weigand, Jan J.'

_publ_section_title
;
 Cationic 5-phosphonio-substituted N-heterocyclic carbenes.
;
_journal_issue 28
_journal_name_full 'Dalton transactions (Cambridge, England : 2003)'
_journal_page_first 11384
_journal_page_last 11396
_journal_paper_doi 10.1039/c6dt01871h
_journal_volume 45
_journal_year 2016
_chemical_formula_moiety 'C41 H49 Cl N2 P, C F3 O3 S, 2(C4 H10 O)'
_chemical_formula_sum 'C50 H69 Cl F3 N2 O5 P S'
_chemical_formula_weight 933.55
_space_group_crystal_system monoclinic
_space_group_IT_number 14
_space_group_name_Hall '-P 2ybc'
_space_group_name_H-M_alt 'P 1 21/c 1'
_symmetry_space_group_name_Hall '-P 2ybc'
_symmetry_space_group_name_H-M 'P 1 21/c 1'
_atom_sites_solution_hydrogens mixed
_audit_creation_method
;
Olex2 1.2
(compiled 2015.09.30 svn.r3233 for OlexSys, GUI svn.r5103)
;
_audit_update_record
;
2016-06-02 deposited with the CCDC.
2016-06-03 downloaded from the CCDC.
;
_cell_angle_alpha 90
_cell_angle_beta 90.735(2)
_cell_angle_gamma 90
_cell_formula_units_Z 4
_cell_length_a 18.0515(9)
_cell_length_b 13.7825(6)
_cell_length_c 20.6137(9)
_cell_measurement_reflns_used 9871
_cell_measurement_temperature 173.0
_cell_measurement_theta_max 27.18
_cell_measurement_theta_min 2.26
_cell_volume 5128.2(4)
_computing_cell_refinement 'SAINT v8.34A (Bruker, 2013)'
_computing_data_collection 'SAINT v8.34A (Bruker, 2013)'
_computing_data_reduction 'SAINT v8.34A (Bruker, 2013)'
_computing_molecular_graphics 'Olex2 (Dolomanov et al., 2009)'
_computing_publication_material 'Olex2 (Dolomanov et al., 2009)'
_computing_structure_refinement 'ShelXL (Sheldrick, 2015)'
_computing_structure_solution 'ShelXT (Sheldrick, 2015)'
_diffrn_ambient_temperature 173.0
_diffrn_measured_fraction_theta_full 1.000
_diffrn_measured_fraction_theta_max 1.000
_diffrn_measurement_device_type 'Bruker APEX-II CCD'
_diffrn_measurement_method '\f and \w scans'
_diffrn_radiation_type MoK\a
_diffrn_radiation_wavelength 0.71073
_diffrn_reflns_av_R_equivalents 0.0299
_diffrn_reflns_av_unetI/netI 0.0283
_diffrn_reflns_Laue_measured_fraction_full 1.000
_diffrn_reflns_Laue_measured_fraction_max 1.000
_diffrn_reflns_limit_h_max 19
_diffrn_reflns_limit_h_min -22
_diffrn_reflns_limit_k_max 16
_diffrn_reflns_limit_k_min -17
_diffrn_reflns_limit_l_max 25
_diffrn_reflns_limit_l_min -25
_diffrn_reflns_number 50197
_diffrn_reflns_point_group_measured_fraction_full 1.000
_diffrn_reflns_point_group_measured_fraction_max 1.000
_diffrn_reflns_theta_full 26.000
_diffrn_reflns_theta_max 26.372
_diffrn_reflns_theta_min 1.777
_diffrn_standards_number 0
_exptl_absorpt_coefficient_mu 0.202
_exptl_absorpt_correction_T_max 0.7457
_exptl_absorpt_correction_T_min 0.7011
_exptl_absorpt_correction_type multi-scan
_exptl_absorpt_process_details
;
SADABS-2012/1 (Bruker,2012) was used for absorption correction.
wR2(int) was 0.0435 before and 0.0395 after correction.
The Ratio of minimum to maximum transmission is 0.9402.
The \l/2 correction factor is 0.0015.
;
_exptl_crystal_colour 'clear yellow'
_exptl_crystal_colour_lustre clear
_exptl_crystal_colour_primary yellow
_exptl_crystal_density_diffrn 1.209
_exptl_crystal_description plate
_exptl_crystal_F_000 1992
_exptl_crystal_size_max 0.314
_exptl_crystal_size_mid 0.227
_exptl_crystal_size_min 0.08
_refine_diff_density_max 1.104
_refine_diff_density_min -0.809
_refine_diff_density_rms 0.074
_refine_ls_extinction_method none
_refine_ls_goodness_of_fit_ref 1.023
_refine_ls_hydrogen_treatment mixed
_refine_ls_matrix_type full
_refine_ls_number_parameters 589
_refine_ls_number_reflns 10485
_refine_ls_number_restraints 56
_refine_ls_restrained_S_all 1.026
_refine_ls_R_factor_all 0.0811
_refine_ls_R_factor_gt 0.0622
_refine_ls_shift/su_max 0.001
_refine_ls_shift/su_mean 0.000
_refine_ls_structure_factor_coef Fsqd
_refine_ls_weighting_details 'w=1/[\s^2^(Fo^2^)+(0.1125P)^2^+5.6795P] where P=(Fo^2^+2Fc^2^)/3'
_refine_ls_weighting_scheme calc
_refine_ls_wR_factor_gt 0.1801
_refine_ls_wR_factor_ref 0.1968
_reflns_Friedel_coverage 0.000
_reflns_number_gt 8088
_reflns_number_total 10485
_reflns_threshold_expression 'I > 2\s(I)'
_cod_data_source_file c6dt01871h2.cif
_cod_data_source_block 35OTf
_cod_depositor_comments 'Adding full bibliography for 7039669--7039682.cif.'
_cod_database_code 7039681
_shelx_space_group_comment
;
The symmetry employed for this shelxl refinement is uniquely defined
by the following loop, which should always be used as a source of
symmetry information in preference to the above space-group names.
They are only intended as comments.
;
_shelx_estimated_absorpt_t_max 0.984
_shelx_estimated_absorpt_t_min 0.939
_olex2_refinement_description
;
1. Fixed Uiso
 At 1.2 times of:
  All C(H) groups, All C(H,H) groups
 At 1.5 times of:
  All C(H,H,H) groups
2. Uiso/Uaniso restraints and constraints
C50 \\sim C49 \\sim O5 \\sim C47 \\sim C48: within 2A with sigma of 0.02 and
sigma for terminal atoms of 0.02
Uanis(C48) \\sim Ueq, Uanis(C47) \\sim Ueq, Uanis(O5) \\sim Ueq, Uanis(C49)
\\sim Ueq, Uanis(C50) \\sim Ueq: with sigma of 0.1 and sigma for terminal atoms
of 0.2
3.a Ternary CH refined with riding coordinates:
 C26(H26), C14(H14), C11(H11), C23(H23)
3.b Secondary CH2 refined with riding coordinates:
 C45(H45A,H45B), C43(H43A,H43B), C49(H49A,H49B), C47(H47A,H47B)
3.c Aromatic/amide H refined with riding coordinates:
 C34(H34), C40(H40), C36(H36), C7(H7), C30(H30), C33(H33), C37(H37), C32(H32),
 C9(H9), C31(H31), C8(H8), C38(H38), C39(H39), C19(H19), C21(H21), C20(H20)
3.d Idealised Me refined as rotating group:
 C41(H41A,H41B,H41C), C15(H15A,H15B,H15C), C25(H25A,H25B,H25C), C13(H13A,H13B,
 H13C), C16(H16A,H16B,H16C), C12(H12A,H12B,H12C), C28(H28A,H28B,H28C), C24(H24A,
 H24B,H24C), C27(H27A,H27B,H27C), C46(H46A,H46B,H46C), C44(H44A,H44B,H44C),
 C48(H48A,H48B,H48C), C50(H50A,H50B,H50C)
;
_shelx_shelxl_version_number 2014/7
_olex2_submission_original_sample_id jjw0333
_olex2_submission_special_instructions 'No special instructions were received'

loop_
_space_group_symop_operation_xyz
'x, y, z'
'-x, y+1/2, -z+1/2'
'-x, -y, -z'
'x, -y-1/2, z-1/2'

loop_
_atom_site_label
_atom_site_type_symbol
_atom_site_fract_x
_atom_site_fract_y
_atom_site_fract_z
_atom_site_U_iso_or_equiv
_atom_site_adp_type
_atom_site_occupancy
_atom_site_site_symmetry_order
_atom_site_calc_flag
_atom_site_refinement_flags_posn
_atom_site_refinement_flags_adp
P1 P 0.40560(3) 0.67506(4) 0.45217(3) 0.01968(16) Uani 1 1 d . .
S1 S 0.64591(4) 0.61742(5) 0.29573(3) 0.03095(18) Uani 1 1 d . .
Cl1 Cl 0.27787(4) 0.79391(6) 0.55312(4) 0.0449(2) Uani 1 1 d . .
N1 N 0.26430(11) 0.60614(15) 0.41265(10) 0.0213(4) Uani 1 1 d . .
O3 O 0.66956(15) 0.70194(15) 0.33009(11) 0.0468(6) Uani 1 1 d . .
F1 F 0.70495(14) 0.44496(16) 0.28262(12) 0.0691(7) Uani 1 1 d . .
N2 N 0.19051(11) 0.69344(16) 0.47494(10) 0.0238(5) Uani 1 1 d . .
O1 O 0.64421(16) 0.62741(17) 0.22646(11) 0.0527(6) Uani 1 1 d . .
O2 O 0.58274(14) 0.56887(18) 0.32186(16) 0.0632(8) Uani 1 1 d . .
F3 F 0.72802(18) 0.5108(2) 0.37264(12) 0.0866(9) Uani 1 1 d . .
C2 C 0.30935(13) 0.65720(17) 0.45816(11) 0.0199(5) Uani 1 1 d . .
C35 C 0.42653(14) 0.77427(18) 0.39927(12) 0.0237(5) Uani 1 1 d . .
C5 C 0.28421(13) 0.52754(18) 0.37073(12) 0.0223(5) Uani 1 1 d . .
O4 O 0.27125(19) 1.0299(2) 0.58219(14) 0.0676(8) Uani 1 1 d . .
C3 C 0.26153(14) 0.71085(18) 0.49452(12) 0.0226(5) Uani 1 1 d . .
C29 C 0.44396(13) 0.69994(18) 0.53097(12) 0.0217(5) Uani 1 1 d . .
C10 C 0.30028(15) 0.5483(2) 0.30603(12) 0.0272(6) Uani 1 1 d . .
C6 C 0.28348(16) 0.4325(2) 0.39506(13) 0.0292(6) Uani 1 1 d . .
C1 C 0.18959(14) 0.62690(19) 0.42336(12) 0.0242(5) Uani 1 1 d . .
C17 C 0.12485(14) 0.7457(2) 0.49353(13) 0.0286(6) Uani 1 1 d . .
C34 C 0.43303(15) 0.63415(19) 0.58128(12) 0.0265(5) Uani 1 1 d . .
H34 H 0.4020 0.5792 0.5749 0.032 Uiso 1 1 calc R .
C40 C 0.37651(16) 0.8507(2) 0.39199(13) 0.0297(6) Uani 1 1 d . .
H40 H 0.3305 0.8490 0.4138 0.036 Uiso 1 1 calc R .
C36 C 0.49387(16) 0.7767(2) 0.36738(13) 0.0313(6) Uani 1 1 d . .
H36 H 0.5282 0.7249 0.3723 0.038 Uiso 1 1 calc R .
C7 C 0.29845(18) 0.3578(2) 0.35163(15) 0.0376(7) Uani 1 1 d . .
H7 H 0.2989 0.2927 0.3667 0.045 Uiso 1 1 calc R .
C41 C 0.44971(14) 0.56808(19) 0.42213(13) 0.0270(6) Uani 1 1 d . .
H41A H 0.4397 0.5135 0.4512 0.041 Uiso 1 1 calc GR .
H41B H 0.5033 0.5789 0.4201 0.041 Uiso 1 1 calc GR .
H41C H 0.4303 0.5532 0.3786 0.041 Uiso 1 1 calc GR .
C22 C 0.08394(16) 0.7114(2) 0.54596(14) 0.0352(7) Uani 1 1 d . .
F2 F 0.78246(14) 0.5600(2) 0.2884(2) 0.1128(13) Uani 1 1 d . .
C30 C 0.48890(16) 0.7807(2) 0.54055(13) 0.0309(6) Uani 1 1 d . .
H30 H 0.4961 0.8256 0.5063 0.037 Uiso 1 1 calc R .
C18 C 0.10407(17) 0.8257(2) 0.45589(14) 0.0370(7) Uani 1 1 d . .
C33 C 0.46787(16) 0.6497(2) 0.64069(13) 0.0319(6) Uani 1 1 d . .
H33 H 0.4608 0.6051 0.6752 0.038 Uiso 1 1 calc R .
C26 C 0.10834(17) 0.6248(2) 0.58582(15) 0.0394(7) Uani 1 1 d . .
H26 H 0.1612 0.6110 0.5753 0.047 Uiso 1 1 calc R .
C14 C 0.30273(18) 0.6513(2) 0.28046(14) 0.0367(7) Uani 1 1 d . .
H14 H 0.3043 0.6958 0.3188 0.044 Uiso 1 1 calc R .
C37 C 0.51068(18) 0.8559(2) 0.32814(14) 0.0381(7) Uani 1 1 d . .
H37 H 0.5566 0.8581 0.3063 0.046 Uiso 1 1 calc R .
C32 C 0.51283(16) 0.7296(2) 0.64993(13) 0.0334(6) Uani 1 1 d . .
H32 H 0.5368 0.7394 0.6907 0.040 Uiso 1 1 calc R .
C9 C 0.31373(17) 0.4703(2) 0.26468(14) 0.0354(7) Uani 1 1 d . .
H9 H 0.3238 0.4823 0.2203 0.042 Uiso 1 1 calc R .
C31 C 0.52319(17) 0.7954(2) 0.60030(15) 0.0363(7) Uani 1 1 d . .
H31 H 0.5538 0.8506 0.6071 0.044 Uiso 1 1 calc R .
C8 C 0.31265(18) 0.3763(2) 0.28713(15) 0.0386(7) Uani 1 1 d . .
H8 H 0.3217 0.3241 0.2582 0.046 Uiso 1 1 calc R .
C38 C 0.46081(19) 0.9310(2) 0.32100(14) 0.0380(7) Uani 1 1 d . .
H38 H 0.4725 0.9844 0.2939 0.046 Uiso 1 1 calc R .
C4 C 0.12996(17) 0.5921(2) 0.39244(15) 0.0346(7) Uani 1 1 d . .
C39 C 0.39396(18) 0.9291(2) 0.35297(14) 0.0364(7) Uani 1 1 d . .
H39 H 0.3601 0.9814 0.3482 0.044 Uiso 1 1 calc R .
C11 C 0.2664(2) 0.4092(2) 0.46542(15) 0.0401(7) Uani 1 1 d . .
H11 H 0.2602 0.4719 0.4892 0.048 Uiso 1 1 calc R .
C23 C 0.1501(2) 0.8638(3) 0.40058(16) 0.0448(8) Uani 1 1 d . .
H23 H 0.1924 0.8179 0.3948 0.054 Uiso 1 1 calc R .
C19 C 0.03803(19) 0.8718(3) 0.47232(18) 0.0511(9) Uani 1 1 d . .
H19 H 0.0219 0.9269 0.4483 0.061 Uiso 1 1 calc R .
C42 C 0.71955(19) 0.5295(3) 0.30971(17) 0.0446(8) Uani 1 1 d . .
C21 C 0.01831(18) 0.7606(3) 0.55938(18) 0.0505(9) Uani 1 1 d . .
H21 H -0.0113 0.7396 0.5945 0.061 Uiso 1 1 calc R .
C15 C 0.2335(2) 0.6756(3) 0.2413(2) 0.0639(11) Uani 1 1 d . .
H15A H 0.2306 0.6335 0.2031 0.096 Uiso 1 1 calc GR .
H15B H 0.2355 0.7436 0.2275 0.096 Uiso 1 1 calc GR .
H15C H 0.1898 0.6655 0.2682 0.096 Uiso 1 1 calc GR .
C20 C -0.0042(2) 0.8382(3) 0.5231(2) 0.0602(11) Uani 1 1 d . .
H20 H -0.0495 0.8695 0.5328 0.072 Uiso 1 1 calc R .
C25 C 0.1828(2) 0.9630(3) 0.4167(2) 0.0625(11) Uani 1 1 d . .
H25A H 0.1427 1.0103 0.4214 0.094 Uiso 1 1 calc GR .
H25B H 0.2155 0.9835 0.3816 0.094 Uiso 1 1 calc GR .
H25C H 0.2114 0.9590 0.4574 0.094 Uiso 1 1 calc GR .
C13 C 0.3298(2) 0.3530(3) 0.49797(17) 0.0529(9) Uani 1 1 d . .
H13A H 0.3357 0.2902 0.4764 0.079 Uiso 1 1 calc GR .
H13B H 0.3185 0.3425 0.5438 0.079 Uiso 1 1 calc GR .
H13C H 0.3758 0.3902 0.4946 0.079 Uiso 1 1 calc GR .
C16 C 0.3713(2) 0.6717(3) 0.24057(18) 0.0562(10) Uani 1 1 d . .
H16A H 0.4155 0.6505 0.2647 0.084 Uiso 1 1 calc GR .
H16B H 0.3747 0.7415 0.2319 0.084 Uiso 1 1 calc GR .
H16C H 0.3678 0.6363 0.1994 0.084 Uiso 1 1 calc GR .
C12 C 0.1941(2) 0.3520(3) 0.4704(2) 0.0627(11) Uani 1 1 d . .
H12A H 0.1541 0.3878 0.4484 0.094 Uiso 1 1 calc GR .
H12B H 0.1818 0.3430 0.5162 0.094 Uiso 1 1 calc GR .
H12C H 0.2000 0.2885 0.4497 0.094 Uiso 1 1 calc GR .
C28 C 0.1043(3) 0.6442(4) 0.65824(18) 0.0699(12) Uani 1 1 d . .
H28A H 0.1341 0.7016 0.6691 0.105 Uiso 1 1 calc GR .
H28B H 0.1237 0.5879 0.6821 0.105 Uiso 1 1 calc GR .
H28C H 0.0527 0.6555 0.6702 0.105 Uiso 1 1 calc GR .
C24 C 0.1061(3) 0.8657(4) 0.33702(19) 0.0743(13) Uani 1 1 d . .
H24A H 0.0823 0.8026 0.3300 0.111 Uiso 1 1 calc GR .
H24B H 0.1395 0.8795 0.3011 0.111 Uiso 1 1 calc GR .
H24C H 0.0680 0.9164 0.3391 0.111 Uiso 1 1 calc GR .
C45 C 0.3342(3) 1.0792(3) 0.5563(3) 0.0808(15) Uani 1 1 d . .
H45A H 0.3495 1.1326 0.5857 0.097 Uiso 1 1 calc R .
H45B H 0.3213 1.1074 0.5134 0.097 Uiso 1 1 calc R .
C27 C 0.0636(4) 0.5355(3) 0.5690(2) 0.0850(16) Uani 1 1 d . .
H27A H 0.0119 0.5455 0.5813 0.127 Uiso 1 1 calc GR .
H27B H 0.0838 0.4795 0.5926 0.127 Uiso 1 1 calc GR .
H27C H 0.0661 0.5234 0.5222 0.127 Uiso 1 1 calc GR .
O5 O 0.9458(3) 0.7210(5) 0.2200(3) 0.168(2) Uani 1 1 d . U
C46 C 0.3950(3) 1.0098(3) 0.5496(3) 0.0788(14) Uani 1 1 d . .
H46A H 0.3803 0.9587 0.5189 0.118 Uiso 1 1 calc GR .
H46B H 0.4065 0.9807 0.5919 0.118 Uiso 1 1 calc GR .
H46C H 0.4389 1.0434 0.5334 0.118 Uiso 1 1 calc GR .
C43 C 0.2119(4) 1.0922(4) 0.5892(3) 0.0936(18) Uani 1 1 d . .
H43A H 0.1999 1.1240 0.5473 0.112 Uiso 1 1 calc R .
H43B H 0.2241 1.1432 0.6214 0.112 Uiso 1 1 calc R .
C44 C 0.1480(4) 1.0343(6) 0.6112(3) 0.124(3) Uani 1 1 d . .
H44A H 0.1384 0.9815 0.5804 0.186 Uiso 1 1 calc GR .
H44B H 0.1041 1.0760 0.6137 0.186 Uiso 1 1 calc GR .
H44C H 0.1591 1.0070 0.6542 0.186 Uiso 1 1 calc GR .
C49 C 0.9562(4) 0.6363(5) 0.2508(6) 0.155(3) Uani 1 1 d . U
H49A H 0.9115 0.5953 0.2453 0.186 Uiso 1 1 calc R .
H49B H 0.9638 0.6484 0.2978 0.186 Uiso 1 1 calc R .
C47 C 0.8872(4) 0.7734(6) 0.2460(5) 0.159(3) Uani 1 1 d . U
H47A H 0.8922 0.7762 0.2938 0.190 Uiso 1 1 calc R .
H47B H 0.8395 0.7416 0.2349 0.190 Uiso 1 1 calc R .
C48 C 0.8891(5) 0.8732(8) 0.2182(6) 0.180(4) Uani 1 1 d . U
H48A H 0.9406 0.8925 0.2111 0.269 Uiso 1 1 calc GR .
H48B H 0.8660 0.9187 0.2484 0.269 Uiso 1 1 calc GR .
H48C H 0.8619 0.8742 0.1767 0.269 Uiso 1 1 calc GR .
C50 C 1.0202(5) 0.5856(7) 0.2252(6) 0.174(4) Uani 1 1 d . U
H50A H 1.0106 0.5678 0.1799 0.261 Uiso 1 1 calc GR .
H50B H 1.0294 0.5267 0.2508 0.261 Uiso 1 1 calc GR .
H50C H 1.0637 0.6279 0.2279 0.261 Uiso 1 1 calc GR .
H4A H 0.085(2) 0.613(3) 0.4037(16) 0.040(9) Uiso 1 1 d . .
H4B H 0.1328(19) 0.548(3) 0.3618(18) 0.043(9) Uiso 1 1 d . .

loop_
_atom_site_aniso_label
_atom_site_aniso_U_11
_atom_site_aniso_U_22
_atom_site_aniso_U_33
_atom_site_aniso_U_23
_atom_site_aniso_U_13
_atom_site_aniso_U_12
P1 0.0180(3) 0.0189(3) 0.0222(3) 0.0000(2) 0.0027(2) 0.0013(2)
S1 0.0337(4) 0.0217(3) 0.0376(4) 0.0017(3) 0.0068(3) 0.0001(3)
Cl1 0.0364(4) 0.0503(5) 0.0482(4) -0.0246(4) 0.0030(3) 0.0010(3)
N1 0.0191(10) 0.0226(10) 0.0222(10) -0.0054(8) 0.0015(8) 0.0005(8)
O3 0.0752(17) 0.0287(11) 0.0366(12) -0.0019(9) 0.0015(11) -0.0073(11)
F1 0.0819(17) 0.0421(12) 0.0831(16) -0.0116(11) -0.0063(13) 0.0296(11)
N2 0.0186(10) 0.0285(11) 0.0243(10) -0.0058(9) 0.0018(8) 0.0042(9)
O1 0.0825(19) 0.0357(12) 0.0395(12) -0.0017(10) -0.0132(12) 0.0061(12)
O2 0.0449(14) 0.0347(13) 0.111(2) 0.0056(13) 0.0365(15) -0.0005(11)
F3 0.122(2) 0.0755(17) 0.0619(15) 0.0092(13) -0.0301(15) 0.0334(16)
C2 0.0204(12) 0.0199(11) 0.0195(11) -0.0029(9) 0.0013(9) -0.0007(9)
C35 0.0272(13) 0.0229(12) 0.0211(12) 0.0009(9) 0.0010(10) -0.0015(10)
C5 0.0210(12) 0.0225(12) 0.0234(12) -0.0063(9) 0.0019(9) 0.0009(10)
O4 0.091(2) 0.0508(16) 0.0610(17) -0.0062(13) -0.0069(15) 0.0187(16)
C3 0.0230(12) 0.0230(12) 0.0218(12) -0.0035(9) 0.0027(9) 0.0016(10)
C29 0.0194(12) 0.0216(12) 0.0241(12) -0.0004(9) 0.0016(9) 0.0010(9)
C10 0.0272(14) 0.0304(14) 0.0241(12) -0.0056(10) 0.0039(10) -0.0019(11)
C6 0.0315(14) 0.0253(13) 0.0309(14) -0.0023(11) 0.0027(11) 0.0013(11)
C1 0.0232(13) 0.0281(13) 0.0213(12) -0.0032(10) 0.0028(10) 0.0031(10)
C17 0.0204(13) 0.0357(15) 0.0296(13) -0.0078(11) 0.0018(10) 0.0080(11)
C34 0.0297(14) 0.0241(13) 0.0257(12) -0.0005(10) 0.0031(10) 0.0011(11)
C40 0.0305(14) 0.0289(14) 0.0298(13) 0.0029(11) 0.0025(11) 0.0016(11)
C36 0.0322(15) 0.0286(14) 0.0332(14) -0.0002(11) 0.0086(11) -0.0002(11)
C7 0.0462(18) 0.0228(14) 0.0439(17) -0.0063(12) 0.0034(14) 0.0053(12)
C41 0.0232(13) 0.0247(13) 0.0334(14) -0.0032(11) 0.0048(10) 0.0056(10)
C22 0.0249(14) 0.0451(17) 0.0359(15) -0.0067(13) 0.0072(11) 0.0030(12)
F2 0.0371(14) 0.102(2) 0.200(4) 0.042(2) 0.0329(18) 0.0117(14)
C30 0.0329(15) 0.0294(14) 0.0304(14) 0.0028(11) 0.0004(11) -0.0062(12)
C18 0.0332(16) 0.0418(17) 0.0361(15) -0.0049(13) 0.0018(12) 0.0138(13)
C33 0.0373(16) 0.0319(14) 0.0264(13) 0.0028(11) 0.0013(11) 0.0043(12)
C26 0.0329(16) 0.0487(19) 0.0369(16) 0.0014(14) 0.0112(13) 0.0013(14)
C14 0.0505(19) 0.0334(15) 0.0262(14) 0.0002(11) 0.0050(12) -0.0105(13)
C37 0.0412(17) 0.0393(16) 0.0342(15) 0.0014(13) 0.0143(13) -0.0098(13)
C32 0.0321(15) 0.0414(16) 0.0265(13) -0.0067(12) -0.0042(11) 0.0050(12)
C9 0.0373(16) 0.0429(17) 0.0261(13) -0.0115(12) 0.0078(11) 0.0008(13)
C31 0.0338(16) 0.0370(16) 0.0382(16) -0.0064(12) -0.0028(12) -0.0103(13)
C8 0.0428(18) 0.0340(16) 0.0393(16) -0.0181(13) 0.0082(13) 0.0032(13)
C38 0.057(2) 0.0316(15) 0.0256(14) 0.0072(11) 0.0012(13) -0.0108(14)
C4 0.0237(15) 0.0457(18) 0.0343(15) -0.0115(13) -0.0012(12) 0.0003(13)
C39 0.0440(18) 0.0277(14) 0.0375(15) 0.0075(12) -0.0020(13) 0.0012(12)
C11 0.061(2) 0.0272(14) 0.0320(15) 0.0037(12) 0.0082(14) 0.0033(14)
C23 0.050(2) 0.0453(18) 0.0395(17) 0.0076(14) 0.0065(14) 0.0200(15)
C19 0.0414(19) 0.056(2) 0.056(2) -0.0005(17) 0.0027(16) 0.0265(17)
C42 0.0367(17) 0.0457(19) 0.0514(19) 0.0049(15) 0.0032(14) 0.0055(14)
C21 0.0313(17) 0.064(2) 0.057(2) -0.0043(18) 0.0203(15) 0.0103(16)
C15 0.061(3) 0.055(2) 0.075(3) 0.026(2) -0.004(2) 0.0046(19)
C20 0.0348(18) 0.075(3) 0.071(3) -0.004(2) 0.0142(17) 0.0292(18)
C25 0.063(3) 0.051(2) 0.074(3) 0.007(2) 0.019(2) 0.0119(19)
C13 0.070(3) 0.0445(19) 0.0440(19) 0.0167(15) -0.0029(17) -0.0004(18)
C16 0.063(2) 0.062(2) 0.0436(19) 0.0084(17) 0.0138(17) -0.0200(19)
C12 0.060(2) 0.071(3) 0.058(2) 0.020(2) 0.0214(19) -0.004(2)
C28 0.085(3) 0.082(3) 0.042(2) -0.008(2) -0.016(2) 0.017(2)
C24 0.093(4) 0.086(3) 0.043(2) 0.012(2) -0.005(2) 0.014(3)
C45 0.111(4) 0.040(2) 0.090(3) 0.008(2) -0.020(3) -0.028(3)
C27 0.141(5) 0.055(3) 0.058(3) 0.008(2) -0.024(3) -0.026(3)
O5 0.116(4) 0.174(5) 0.215(6) 0.073(4) 0.086(4) 0.020(4)
C46 0.093(4) 0.054(3) 0.090(3) -0.016(2) 0.019(3) -0.024(3)
C43 0.098(4) 0.085(4) 0.097(4) -0.023(3) -0.024(3) 0.033(3)
C44 0.100(5) 0.174(7) 0.099(4) -0.008(5) -0.004(4) 0.068(5)
C49 0.092(5) 0.087(4) 0.287(9) 0.063(6) 0.072(5) 0.015(4)
C47 0.108(5) 0.132(6) 0.238(8) 0.077(6) 0.094(5) 0.050(4)
C48 0.118(6) 0.186(9) 0.235(10) 0.070(8) 0.040(6) 0.052(6)
C50 0.135(7) 0.130(7) 0.256(11) 0.034(7) -0.034(7) -0.019(6)

loop_
_atom_type_symbol
_atom_type_description
_atom_type_scat_dispersion_real
_atom_type_scat_dispersion_imag
_atom_type_scat_source
C C 0.0033 0.0016 'International Tables Vol C Tables 4.2.6.8 and 6.1.1.4'
H H 0.0000 0.0000 'International Tables Vol C Tables 4.2.6.8 and 6.1.1.4'
Cl Cl 0.1484 0.1585 'International Tables Vol C Tables 4.2.6.8 and 6.1.1.4'
F F 0.0171 0.0103 'International Tables Vol C Tables 4.2.6.8 and 6.1.1.4'
N N 0.0061 0.0033 'International Tables Vol C Tables 4.2.6.8 and 6.1.1.4'
O O 0.0106 0.0060 'International Tables Vol C Tables 4.2.6.8 and 6.1.1.4'
P P 0.1023 0.0942 'International Tables Vol C Tables 4.2.6.8 and 6.1.1.4'
S S 0.1246 0.1234 'International Tables Vol C Tables 4.2.6.8 and 6.1.1.4'

loop_
_geom_angle_atom_site_label_1
_geom_angle_atom_site_label_2
_geom_angle_atom_site_label_3
_geom_angle
C2 P1 C35 111.42(12)
C2 P1 C29 109.49(11)
C2 P1 C41 110.66(12)
C29 P1 C35 108.89(12)
C41 P1 C35 108.65(13)
C41 P1 C29 107.64(12)
O3 S1 O1 114.74(14)
O3 S1 O2 115.43(16)
O3 S1 C42 104.60(16)
O1 S1 C42 103.17(16)
O2 S1 O1 114.33(19)
O2 S1 C42 102.29(16)
C2 N1 C5 128.8(2)
C1 N1 C2 109.84(19)
C1 N1 C5 119.9(2)
C3 N2 C1 110.0(2)
C3 N2 C17 127.4(2)
C1 N2 C17 121.7(2)
N1 C2 P1 125.46(17)
C3 C2 P1 126.38(19)
C3 C2 N1 105.7(2)
C40 C35 P1 120.0(2)
C36 C35 P1 119.9(2)
C36 C35 C40 120.0(2)
C10 C5 N1 118.5(2)
C10 C5 C6 122.4(2)
C6 C5 N1 119.1(2)
C43 O4 C45 111.4(4)
N2 C3 Cl1 119.17(18)
N2 C3 C2 109.9(2)
C2 C3 Cl1 130.8(2)
C34 C29 P1 119.58(19)
C30 C29 P1 120.0(2)
C30 C29 C34 120.2(2)
C5 C10 C14 122.1(2)
C9 C10 C5 117.7(3)
C9 C10 C14 120.2(2)
C5 C6 C11 122.8(2)
C7 C6 C5 117.2(3)
C7 C6 C11 120.0(3)
N1 C1 N2 104.5(2)
C4 C1 N1 128.7(2)
C4 C1 N2 126.8(3)
C22 C17 N2 118.7(3)
C18 C17 N2 117.5(2)
C18 C17 C22 123.7(3)
C29 C34 H34 120.3
C33 C34 C29 119.3(3)
C33 C34 H34 120.3
C35 C40 H40 120.0
C39 C40 C35 120.0(3)
C39 C40 H40 120.0
C35 C36 H36 120.3
C35 C36 C37 119.5(3)
C37 C36 H36 120.3
C6 C7 H7 119.3
C8 C7 C6 121.5(3)
C8 C7 H7 119.3
P1 C41 H41A 109.5
P1 C41 H41B 109.5
P1 C41 H41C 109.5
H41A C41 H41B 109.5
H41A C41 H41C 109.5
H41B C41 H41C 109.5
C17 C22 C26 122.3(3)
C21 C22 C17 116.5(3)
C21 C22 C26 121.2(3)
C29 C30 H30 120.1
C31 C30 C29 119.8(3)
C31 C30 H30 120.1
C17 C18 C23 123.1(3)
C19 C18 C17 116.6(3)
C19 C18 C23 120.2(3)
C34 C33 H33 119.8
C32 C33 C34 120.3(3)
C32 C33 H33 119.8
C22 C26 H26 107.7
C22 C26 C28 112.2(3)
C28 C26 H26 107.7
C27 C26 C22 111.6(3)
C27 C26 H26 107.7
C27 C26 C28 109.7(3)
C10 C14 H14 107.4
C10 C14 C15 111.4(3)
C10 C14 C16 112.9(3)
C15 C14 H14 107.4
C15 C14 C16 110.0(3)
C16 C14 H14 107.4
C36 C37 H37 119.9
C38 C37 C36 120.2(3)
C38 C37 H37 119.9
C33 C32 H32 119.8
C33 C32 C31 120.4(3)
C31 C32 H32 119.8
C10 C9 H9 119.4
C8 C9 C10 121.1(3)
C8 C9 H9 119.4
C30 C31 H31 120.0
C32 C31 C30 119.9(3)
C32 C31 H31 120.0
C7 C8 H8 120.0
C9 C8 C7 120.1(3)
C9 C8 H8 120.0
C37 C38 H38 119.7
C37 C38 C39 120.5(3)
C39 C38 H38 119.7
C1 C4 H4A 119(2)
C1 C4 H4B 123(2)
H4A C4 H4B 118(3)
C40 C39 H39 120.1
C38 C39 C40 119.9(3)
C38 C39 H39 120.1
C6 C11 H11 108.1
C6 C11 C13 111.5(3)
C6 C11 C12 110.9(3)
C13 C11 H11 108.1
C13 C11 C12 110.1(3)
C12 C11 H11 108.1
C18 C23 H23 107.4
C18 C23 C25 111.2(3)
C18 C23 C24 111.6(3)
C25 C23 H23 107.4
C24 C23 H23 107.4
C24 C23 C25 111.6(3)
C18 C19 H19 119.6
C20 C19 C18 120.8(3)
C20 C19 H19 119.6
F1 C42 S1 112.4(2)
F1 C42 F3 105.2(3)
F3 C42 S1 111.0(2)
F2 C42 S1 111.9(3)
F2 C42 F1 108.4(3)
F2 C42 F3 107.7(3)
C22 C21 H21 119.4
C20 C21 C22 121.3(3)
C20 C21 H21 119.4
C14 C15 H15A 109.5
C14 C15 H15B 109.5
C14 C15 H15C 109.5
H15A C15 H15B 109.5
H15A C15 H15C 109.5
H15B C15 H15C 109.5
C19 C20 H20 119.5
C21 C20 C19 121.0(3)
C21 C20 H20 119.5
C23 C25 H25A 109.5
C23 C25 H25B 109.5
C23 C25 H25C 109.5
H25A C25 H25B 109.5
H25A C25 H25C 109.5
H25B C25 H25C 109.5
C11 C13 H13A 109.5
C11 C13 H13B 109.5
C11 C13 H13C 109.5
H13A C13 H13B 109.5
H13A C13 H13C 109.5
H13B C13 H13C 109.5
C14 C16 H16A 109.5
C14 C16 H16B 109.5
C14 C16 H16C 109.5
H16A C16 H16B 109.5
H16A C16 H16C 109.5
H16B C16 H16C 109.5
C11 C12 H12A 109.5
C11 C12 H12B 109.5
C11 C12 H12C 109.5
H12A C12 H12B 109.5
H12A C12 H12C 109.5
H12B C12 H12C 109.5
C26 C28 H28A 109.5
C26 C28 H28B 109.5
C26 C28 H28C 109.5
H28A C28 H28B 109.5
H28A C28 H28C 109.5
H28B C28 H28C 109.5
C23 C24 H24A 109.5
C23 C24 H24B 109.5
C23 C24 H24C 109.5
H24A C24 H24B 109.5
H24A C24 H24C 109.5
H24B C24 H24C 109.5
O4 C45 H45A 109.9
O4 C45 H45B 109.9
O4 C45 C46 108.9(4)
H45A C45 H45B 108.3
C46 C45 H45A 109.9
C46 C45 H45B 109.9
C26 C27 H27A 109.5
C26 C27 H27B 109.5
C26 C27 H27C 109.5
H27A C27 H27B 109.5
H27A C27 H27C 109.5
H27B C27 H27C 109.5
C49 O5 C47 111.8(6)
C45 C46 H46A 109.5
C45 C46 H46B 109.5
C45 C46 H46C 109.5
H46A C46 H46B 109.5
H46A C46 H46C 109.5
H46B C46 H46C 109.5
O4 C43 H43A 110.1
O4 C43 H43B 110.1
O4 C43 C44 107.8(5)
H43A C43 H43B 108.5
C44 C43 H43A 110.1
C44 C43 H43B 110.1
C43 C44 H44A 109.5
C43 C44 H44B 109.5
C43 C44 H44C 109.5
H44A C44 H44B 109.5
H44A C44 H44C 109.5
H44B C44 H44C 109.5
O5 C49 H49A 109.5
O5 C49 H49B 109.5
O5 C49 C50 110.7(7)
H49A C49 H49B 108.1
C50 C49 H49A 109.5
C50 C49 H49B 109.5
O5 C47 H47A 110.1
O5 C47 H47B 110.1
O5 C47 C48 108.0(6)
H47A C47 H47B 108.4
C48 C47 H47A 110.1
C48 C47 H47B 110.1
C47 C48 H48A 109.5
C47 C48 H48B 109.5
C47 C48 H48C 109.5
H48A C48 H48B 109.5
H48A C48 H48C 109.5
H48B C48 H48C 109.5
C49 C50 H50A 109.5
C49 C50 H50B 109.5
C49 C50 H50C 109.5
H50A C50 H50B 109.5
H50A C50 H50C 109.5
H50B C50 H50C 109.5

loop_
_geom_bond_atom_site_label_1
_geom_bond_atom_site_label_2
_geom_bond_distance
P1 C2 1.761(2)
P1 C35 1.792(3)
P1 C29 1.791(2)
P1 C41 1.790(3)
S1 O3 1.426(2)
S1 O1 1.434(2)
S1 O2 1.433(2)
S1 C42 1.819(3)
Cl1 C3 1.687(2)
N1 C2 1.420(3)
N1 C5 1.434(3)
N1 C1 1.399(3)
F1 C42 1.317(4)
N2 C3 1.361(3)
N2 C1 1.404(3)
N2 C17 1.443(3)
F3 C42 1.330(4)
C2 C3 1.368(3)
C35 C40 1.394(4)
C35 C36 1.390(4)
C5 C10 1.398(4)
C5 C6 1.403(4)
O4 C45 1.433(6)
O4 C43 1.382(6)
C29 C34 1.394(4)
C29 C30 1.389(4)
C10 C14 1.515(4)
C10 C9 1.396(4)
C6 C7 1.393(4)
C6 C11 1.521(4)
C1 C4 1.333(4)
C17 C22 1.399(4)
C17 C18 1.397(4)
C34 H34 0.9500
C34 C33 1.386(4)
C40 H40 0.9500
C40 C39 1.386(4)
C36 H36 0.9500
C36 C37 1.394(4)
C7 H7 0.9500
C7 C8 1.381(4)
C41 H41A 0.9800
C41 H41B 0.9800
C41 H41C 0.9800
C22 C26 1.512(4)
C22 C21 1.395(4)
F2 C42 1.293(4)
C30 H30 0.9500
C30 C31 1.386(4)
C18 C23 1.514(5)
C18 C19 1.397(4)
C33 H33 0.9500
C33 C32 1.379(4)
C26 H26 1.0000
C26 C28 1.519(5)
C26 C27 1.510(5)
C14 H14 1.0000
C14 C15 1.516(5)
C14 C16 1.520(5)
C37 H37 0.9500
C37 C38 1.378(5)
C32 H32 0.9500
C32 C31 1.382(4)
C9 H9 0.9500
C9 C8 1.376(5)
C31 H31 0.9500
C8 H8 0.9500
C38 H38 0.9500
C38 C39 1.383(5)
C4 H4A 0.89(4)
C4 H4B 0.88(4)
C39 H39 0.9500
C11 H11 1.0000
C11 C13 1.530(5)
C11 C12 1.530(5)
C23 H23 1.0000
C23 C25 1.525(6)
C23 C24 1.524(5)
C19 H19 0.9500
C19 C20 1.382(5)
C21 H21 0.9500
C21 C20 1.364(6)
C15 H15A 0.9800
C15 H15B 0.9800
C15 H15C 0.9800
C20 H20 0.9500
C25 H25A 0.9800
C25 H25B 0.9800
C25 H25C 0.9800
C13 H13A 0.9800
C13 H13B 0.9800
C13 H13C 0.9800
C16 H16A 0.9800
C16 H16B 0.9800
C16 H16C 0.9800
C12 H12A 0.9800
C12 H12B 0.9800
C12 H12C 0.9800
C28 H28A 0.9800
C28 H28B 0.9800
C28 H28C 0.9800
C24 H24A 0.9800
C24 H24B 0.9800
C24 H24C 0.9800
C45 H45A 0.9900
C45 H45B 0.9900
C45 C46 1.463(7)
C27 H27A 0.9800
C27 H27B 0.9800
C27 H27C 0.9800
O5 C49 1.341(8)
O5 C47 1.394(8)
C46 H46A 0.9800
C46 H46B 0.9800
C46 H46C 0.9800
C43 H43A 0.9900
C43 H43B 0.9900
C43 C44 1.479(10)
C44 H44A 0.9800
C44 H44B 0.9800
C44 H44C 0.9800
C49 H49A 0.9900
C49 H49B 0.9900
C49 C50 1.455(11)
C47 H47A 0.9900
C47 H47B 0.9900
C47 C48 1.492(11)
C48 H48A 0.9800
C48 H48B 0.9800
C48 H48C 0.9800
C50 H50A 0.9800
C50 H50B 0.9800
C50 H50C 0.9800

loop_
_geom_torsion_atom_site_label_1
_geom_torsion_atom_site_label_2
_geom_torsion_atom_site_label_3
_geom_torsion_atom_site_label_4
_geom_torsion
P1 C2 C3 Cl1 -12.2(4)
P1 C2 C3 N2 164.30(19)
P1 C35 C40 C39 177.6(2)
P1 C35 C36 C37 -177.8(2)
P1 C29 C34 C33 174.7(2)
P1 C29 C30 C31 -174.9(2)
N1 C2 C3 Cl1 -174.9(2)
N1 C2 C3 N2 1.6(3)
N1 C5 C10 C14 4.5(4)
N1 C5 C10 C9 -175.0(2)
N1 C5 C6 C7 175.9(2)
N1 C5 C6 C11 -3.4(4)
O3 S1 C42 F1 177.9(2)
O3 S1 C42 F3 60.4(3)
O3 S1 C42 F2 -60.0(3)
N2 C17 C22 C26 3.2(4)
N2 C17 C22 C21 -175.9(3)
N2 C17 C18 C23 -4.9(4)
N2 C17 C18 C19 176.3(3)
O1 S1 C42 F1 -61.8(3)
O1 S1 C42 F3 -179.3(3)
O1 S1 C42 F2 60.3(3)
O2 S1 C42 F1 57.1(3)
O2 S1 C42 F3 -60.3(3)
O2 S1 C42 F2 179.3(3)
C2 P1 C35 C40 28.5(2)
C2 P1 C35 C36 -153.9(2)
C2 P1 C29 C34 56.1(2)
C2 P1 C29 C30 -128.7(2)
C2 N1 C5 C10 -98.9(3)
C2 N1 C5 C6 84.1(3)
C2 N1 C1 N2 1.6(3)
C2 N1 C1 C4 -178.2(3)
C35 P1 C2 N1 81.5(2)
C35 P1 C2 C3 -78.0(2)
C35 P1 C29 C34 178.1(2)
C35 P1 C29 C30 -6.6(3)
C35 C40 C39 C38 0.4(4)
C35 C36 C37 C38 -0.1(4)
C5 N1 C2 P1 29.0(4)
C5 N1 C2 C3 -168.0(2)
C5 N1 C1 N2 169.1(2)
C5 N1 C1 C4 -10.7(4)
C5 C10 C14 C15 -103.1(3)
C5 C10 C14 C16 132.5(3)
C5 C10 C9 C8 -1.3(4)
C5 C6 C7 C8 -0.7(5)
C5 C6 C11 C13 -122.6(3)
C5 C6 C11 C12 114.4(3)
C3 N2 C1 N1 -0.6(3)
C3 N2 C1 C4 179.2(3)
C3 N2 C17 C22 -93.6(3)
C3 N2 C17 C18 89.2(3)
C29 P1 C2 N1 -158.0(2)
C29 P1 C2 C3 42.5(3)
C29 P1 C35 C40 -92.3(2)
C29 P1 C35 C36 85.3(2)
C29 C34 C33 C32 0.1(4)
C29 C30 C31 C32 0.3(5)
C10 C5 C6 C7 -1.0(4)
C10 C5 C6 C11 179.7(3)
C10 C9 C8 C7 -0.3(5)
C6 C5 C10 C14 -178.5(3)
C6 C5 C10 C9 1.9(4)
C6 C7 C8 C9 1.3(5)
C1 N1 C2 P1 -164.91(19)
C1 N1 C2 C3 -2.0(3)
C1 N1 C5 C10 96.3(3)
C1 N1 C5 C6 -80.8(3)
C1 N2 C3 Cl1 176.29(18)
C1 N2 C3 C2 -0.6(3)
C1 N2 C17 C22 98.5(3)
C1 N2 C17 C18 -78.7(3)
C17 N2 C3 Cl1 7.3(4)
C17 N2 C3 C2 -169.7(2)
C17 N2 C1 N1 169.2(2)
C17 N2 C1 C4 -11.0(4)
C17 C22 C26 C28 132.6(3)
C17 C22 C26 C27 -103.8(4)
C17 C22 C21 C20 -0.2(5)
C17 C18 C23 C25 -111.7(4)
C17 C18 C23 C24 123.0(4)
C17 C18 C19 C20 -0.6(5)
C34 C29 C30 C31 0.3(4)
C34 C33 C32 C31 0.5(4)
C40 C35 C36 C37 -0.1(4)
C36 C35 C40 C39 0.0(4)
C36 C37 C38 C39 0.5(5)
C7 C6 C11 C13 58.1(4)
C7 C6 C11 C12 -64.9(4)
C41 P1 C2 N1 -39.5(2)
C41 P1 C2 C3 161.0(2)
C41 P1 C35 C40 150.7(2)
C41 P1 C35 C36 -31.7(3)
C41 P1 C29 C34 -64.2(2)
C41 P1 C29 C30 111.0(2)
C22 C17 C18 C23 178.1(3)
C22 C17 C18 C19 -0.7(5)
C22 C21 C20 C19 -1.1(6)
C30 C29 C34 C33 -0.5(4)
C18 C17 C22 C26 -179.7(3)
C18 C17 C22 C21 1.1(5)
C18 C19 C20 C21 1.5(6)
C33 C32 C31 C30 -0.7(5)
C26 C22 C21 C20 -179.3(4)
C14 C10 C9 C8 179.2(3)
C37 C38 C39 C40 -0.7(5)
C9 C10 C14 C15 76.4(4)
C9 C10 C14 C16 -48.0(4)
C11 C6 C7 C8 178.7(3)
C23 C18 C19 C20 -179.5(4)
C19 C18 C23 C25 67.1(4)
C19 C18 C23 C24 -58.3(5)
C21 C22 C26 C28 -48.3(4)
C21 C22 C26 C27 75.3(4)
C45 O4 C43 C44 175.7(4)
C43 O4 C45 C46 -179.6(4)
C49 O5 C47 C48 168.9(9)
C47 O5 C49 C50 -176.8(9)
